data_2213132
loop_
_publ_author_name
'Gang-Qiang Yin'

_publ_section_title Bis(1,10-phenanthroline-\k^2^<i>N</i>,<i>N</i>')bis(thiocyanato-\k<i>N</i>)cobalt(II)
_journal_coeditor_code BI2171
_journal_issue 5
_journal_name_full 'Acta Crystallographica Section E'
_journal_page_first m1542
_journal_page_last m1543
_journal_paper_doi 10.1107/S1600536807019988
_journal_volume 63
_journal_year 2007
_chemical_formula_iupac '[Co (N C S)2 (C10 H8 N2)2]'
_chemical_formula_moiety 'C26 H16 Co N6 S2'
_chemical_formula_sum 'C26 H16 Co N6 S2'
_chemical_formula_weight 535.50
_chemical_name_systematic
;
Bis(1,10-phenanthroline-\k^2^<i>N</i>,<i>N</i>')bis(thiocyanato-
\k<i>N</i>)cobalt(II)
;
_space_group_IT_number 60
_symmetry_cell_setting orthorhombic
_symmetry_space_group_name_Hall '-P 2n 2ab'
_symmetry_space_group_name_H-M 'P b c n'
_atom_sites_solution_hydrogens geom
_atom_sites_solution_primary direct
_atom_sites_solution_secondary difmap
_audit_creation_method SHELXL97
_cell_angle_alpha 90.00
_cell_angle_beta 90.00
_cell_angle_gamma 90.00
_cell_formula_units_Z 4
_cell_length_a 13.153(3)
_cell_length_b 10.078(2)
_cell_length_c 17.489(4)
_cell_measurement_reflns_used 4557
_cell_measurement_temperature 293(2)
_cell_measurement_theta_max 27.48
_cell_measurement_theta_min 2.02
_cell_volume 2318.3(9)
_computing_cell_refinement CrystalClear
_computing_data_collection 'CrystalClear (Rigaku, 2000)'
_computing_data_reduction CrystalClear
_computing_molecular_graphics SHELXL97
_computing_publication_material SHELXL97
_computing_structure_refinement 'SHELXL97 (Sheldrick, 1997)'
_computing_structure_solution 'SHELXS97 (Sheldrick, 1997)'
_diffrn_ambient_temperature 293(2)
_diffrn_measured_fraction_theta_full 0.998
_diffrn_measured_fraction_theta_max 0.998
_diffrn_measurement_device_type 'Rigaku Mercury70 CCD area-detector'
_diffrn_measurement_method \w
_diffrn_radiation_monochromator graphite
_diffrn_radiation_source 'fine-focus sealed tube'
_diffrn_radiation_type MoK\a
_diffrn_radiation_wavelength 0.71073
_diffrn_reflns_av_R_equivalents 0.0226
_diffrn_reflns_av_sigmaI/netI 0.0124
_diffrn_reflns_limit_h_max 16
_diffrn_reflns_limit_h_min -17
_diffrn_reflns_limit_k_max 11
_diffrn_reflns_limit_k_min -13
_diffrn_reflns_limit_l_max 22
_diffrn_reflns_limit_l_min -22
_diffrn_reflns_number 16718
_diffrn_reflns_theta_full 27.48
_diffrn_reflns_theta_max 27.48
_diffrn_reflns_theta_min 2.55
_diffrn_standards_number 0
_exptl_absorpt_coefficient_mu 0.949
_exptl_absorpt_correction_T_max 0.827
_exptl_absorpt_correction_T_min 0.775
_exptl_absorpt_correction_type multi-scan
_exptl_absorpt_process_details '(CrystalClear; Rigaku, 2000)'
_exptl_crystal_colour red
_exptl_crystal_density_diffrn 1.534
_exptl_crystal_density_method 'not measured'
_exptl_crystal_description prism
_exptl_crystal_F_000 1092
_exptl_crystal_size_max 0.25
_exptl_crystal_size_mid 0.20
_exptl_crystal_size_min 0.20
_refine_diff_density_max 0.415
_refine_diff_density_min -0.214
_refine_ls_extinction_method none
_refine_ls_goodness_of_fit_ref 1.033
_refine_ls_hydrogen_treatment constr
_refine_ls_matrix_type full
_refine_ls_number_parameters 159
_refine_ls_number_reflns 2664
_refine_ls_number_restraints 0
_refine_ls_restrained_S_all 1.033
_refine_ls_R_factor_all 0.0429
_refine_ls_R_factor_gt 0.0376
_refine_ls_shift/su_max 0.000
_refine_ls_shift/su_mean 0.000
_refine_ls_structure_factor_coef Fsqd
_refine_ls_weighting_details 'calc w = 1/[\s^2^(Fo^2^)+(0.0681P)^2^+0.7546P] where P=(Fo^2^+2Fc^2^)/3'
_refine_ls_weighting_scheme calc
_refine_ls_wR_factor_gt 0.1063
_refine_ls_wR_factor_ref 0.1114
_reflns_number_gt 2400
_reflns_number_total 2664
_reflns_threshold_expression I>2\s(I)
_cod_data_source_file bi2171.cif
_cod_data_source_block I
_cod_original_cell_volume 2318.4(8)
_cod_database_code 2213132
_cod_database_fobs_code 2213132

loop_
_symmetry_equiv_pos_as_xyz
'x, y, z'
'-x+1/2, -y+1/2, z+1/2'
'-x, y, -z+1/2'
'x+1/2, -y+1/2, -z'
'-x, -y, -z'
'x-1/2, y-1/2, -z-1/2'
'x, -y, z-1/2'
'-x-1/2, y-1/2, z'

loop_
_atom_site_type_symbol
_atom_site_label
_atom_site_fract_x
_atom_site_fract_y
_atom_site_fract_z
_atom_site_U_iso_or_equiv
_atom_site_adp_type
_atom_site_calc_flag
_atom_site_refinement_flags
_atom_site_occupancy
Co Co 0.0000 0.16092(3) 0.7500 0.03420(14) Uani d S 1
N N1 -0.00478(11) 0.00943(17) 0.66158(10) 0.0393(4) Uani d . 1
N N2 0.15867(11) 0.12868(16) 0.72302(10) 0.0378(3) Uani d . 1
N N3 0.03504(14) 0.29997(18) 0.83218(11) 0.0492(4) Uani d . 1
S S1 0.13951(5) 0.47550(7) 0.92608(4) 0.0618(2) Uani d . 1
C C1 -0.08573(16) -0.0454(2) 0.62904(13) 0.0524(5) Uani d . 1
H H1A -0.1498 -0.0174 0.6446 0.063 Uiso calc R 1
C C2 -0.0794(2) -0.1425(3) 0.57288(17) 0.0674(7) Uani d . 1
H H2A -0.1382 -0.1777 0.5515 0.081 Uiso calc R 1
C C3 0.0133(2) -0.1859(3) 0.54934(17) 0.0642(7) Uani d . 1
H H3A 0.0184 -0.2524 0.5127 0.077 Uiso calc R 1
C C4 0.10182(17) -0.1289(2) 0.58100(12) 0.0470(5) Uani d . 1
C C5 0.20225(19) -0.1678(2) 0.56011(13) 0.0566(6) Uani d . 1
H H5A 0.2113 -0.2338 0.5236 0.068 Uiso calc R 1
C C6 0.28462(17) -0.1104(2) 0.59251(13) 0.0537(5) Uani d . 1
H H6A 0.3493 -0.1382 0.5783 0.064 Uiso calc R 1
C C7 0.27379(14) -0.00740(19) 0.64830(11) 0.0427(4) Uani d . 1
C C8 0.35639(15) 0.0572(2) 0.68317(14) 0.0534(5) Uani d . 1
H H8A 0.4226 0.0342 0.6701 0.064 Uiso calc R 1
C C9 0.33898(17) 0.1531(2) 0.73608(14) 0.0529(6) Uani d . 1
H H9A 0.3932 0.1957 0.7598 0.064 Uiso calc R 1
C C10 0.23904(17) 0.1875(2) 0.75460(11) 0.0451(5) Uani d . 1
H H10A 0.2282 0.2541 0.7905 0.054 Uiso calc R 1
C C11 0.08826(14) -0.03116(18) 0.63683(10) 0.0373(4) Uani d . 1
C C12 0.17572(13) 0.03249(18) 0.67070(10) 0.0357(4) Uani d . 1
C C13 0.07887(14) 0.37302(19) 0.87070(11) 0.0398(4) Uani d . 1

loop_
_atom_site_aniso_label
_atom_site_aniso_U_11
_atom_site_aniso_U_22
_atom_site_aniso_U_33
_atom_site_aniso_U_12
_atom_site_aniso_U_13
_atom_site_aniso_U_23
Co 0.0273(2) 0.0352(2) 0.0401(2) 0.000 0.00120(12) 0.000
N1 0.0341(8) 0.0393(8) 0.0444(9) -0.0015(6) 0.0021(6) -0.0041(7)
N2 0.0306(7) 0.0401(8) 0.0428(8) 0.0003(6) 0.0029(6) 0.0015(7)
N3 0.0450(9) 0.0470(9) 0.0555(10) 0.0030(8) -0.0034(8) -0.0100(8)
S1 0.0666(4) 0.0588(4) 0.0600(4) -0.0134(3) -0.0081(3) -0.0093(3)
C1 0.0397(10) 0.0574(13) 0.0603(13) -0.0046(9) 0.0000(9) -0.0142(11)
C2 0.0562(15) 0.0725(17) 0.0736(16) -0.0107(12) -0.0043(12) -0.0286(13)
C3 0.0665(16) 0.0631(15) 0.0629(16) -0.0041(12) 0.0039(12) -0.0265(12)
C4 0.0525(11) 0.0448(11) 0.0436(10) 0.0018(9) 0.0067(9) -0.0032(9)
C5 0.0635(14) 0.0549(13) 0.0513(12) 0.0112(11) 0.0156(11) -0.0093(10)
C6 0.0475(12) 0.0574(13) 0.0563(13) 0.0128(10) 0.0164(10) 0.0013(10)
C7 0.0374(9) 0.0442(10) 0.0467(10) 0.0075(8) 0.0083(8) 0.0090(9)
C8 0.0304(9) 0.0611(13) 0.0685(14) 0.0088(9) 0.0066(9) 0.0059(11)
C9 0.0290(10) 0.0624(15) 0.0674(14) -0.0005(9) -0.0023(9) 0.0023(11)
C10 0.0326(10) 0.0505(11) 0.0523(12) -0.0018(8) -0.0009(8) -0.0022(9)
C11 0.0383(9) 0.0365(9) 0.0370(9) 0.0028(7) 0.0049(7) 0.0043(7)
C12 0.0335(8) 0.0359(9) 0.0378(9) 0.0038(7) 0.0059(7) 0.0079(7)
C13 0.0354(9) 0.0410(10) 0.0431(10) 0.0053(8) 0.0017(8) 0.0020(8)

loop_
_atom_type_symbol
_atom_type_description
_atom_type_scat_dispersion_real
_atom_type_scat_dispersion_imag
_atom_type_scat_source
C C 0.0033 0.0016 'International Tables Vol C Tables 4.2.6.8 and 6.1.1.4'
H H 0.0000 0.0000 'International Tables Vol C Tables 4.2.6.8 and 6.1.1.4'
N N 0.0061 0.0033 'International Tables Vol C Tables 4.2.6.8 and 6.1.1.4'
S S 0.1246 0.1234 'International Tables Vol C Tables 4.2.6.8 and 6.1.1.4'
Co Co 0.3494 0.9721 'International Tables Vol C Tables 4.2.6.8 and 6.1.1.4'

loop_
_geom_angle_atom_site_label_1
_geom_angle_atom_site_label_2
_geom_angle_atom_site_label_3
_geom_angle_site_symmetry_1
_geom_angle_site_symmetry_3
_geom_angle
_geom_angle_publ_flag
N3 Co N3 . 3_556 94.25(11) y
N3 Co N2 . . 92.21(7) y
N3 Co N2 3_556 . 99.54(7) y
N3 Co N2 . 3_556 99.54(7) ?
N3 Co N2 3_556 3_556 92.21(7) ?
N2 Co N2 . 3_556 162.73(9) y
N3 Co N1 . . 168.72(6) y
N3 Co N1 3_556 . 88.57(8) y
N2 Co N1 . . 76.55(6) y
N2 Co N1 3_556 . 91.25(6) y
N3 Co N1 . 3_556 88.57(8) ?
N3 Co N1 3_556 3_556 168.72(6) ?
N2 Co N1 . 3_556 91.25(6) ?
N2 Co N1 3_556 3_556 76.55(6) ?
N1 Co N1 . 3_556 90.78(9) y
C1 N1 C11 . . 117.37(18) ?
C1 N1 Co . . 128.34(14) ?
C11 N1 Co . . 114.29(12) ?
C10 N2 C12 . . 117.90(17) ?
C10 N2 Co . . 127.46(14) ?
C12 N2 Co . . 114.54(12) ?
C13 N3 Co . . 162.65(17) ?
N1 C1 C2 . . 123.2(2) ?
N1 C1 H1A . . 118.4 ?
C2 C1 H1A . . 118.4 ?
C3 C2 C1 . . 119.7(2) ?
C3 C2 H2A . . 120.2 ?
C1 C2 H2A . . 120.2 ?
C2 C3 C4 . . 119.4(2) ?
C2 C3 H3A . . 120.3 ?
C4 C3 H3A . . 120.3 ?
C11 C4 C3 . . 117.1(2) ?
C11 C4 C5 . . 119.4(2) ?
C3 C4 C5 . . 123.5(2) ?
C6 C5 C4 . . 121.2(2) ?
C6 C5 H5A . . 119.4 ?
C4 C5 H5A . . 119.4 ?
C5 C6 C7 . . 121.06(19) ?
C5 C6 H6A . . 119.5 ?
C7 C6 H6A . . 119.5 ?
C8 C7 C12 . . 117.11(19) ?
C8 C7 C6 . . 123.67(18) ?
C12 C7 C6 . . 119.23(19) ?
C9 C8 C7 . . 119.67(18) ?
C9 C8 H8A . . 120.2 ?
C7 C8 H8A . . 120.2 ?
C8 C9 C10 . . 119.5(2) ?
C8 C9 H9A . . 120.2 ?
C10 C9 H9A . . 120.2 ?
N2 C10 C9 . . 122.7(2) ?
N2 C10 H10A . . 118.6 ?
C9 C10 H10A . . 118.6 ?
N1 C11 C4 . . 123.26(18) ?
N1 C11 C12 . . 116.89(16) ?
C4 C11 C12 . . 119.84(17) ?
N2 C12 C7 . . 123.07(17) ?
N2 C12 C11 . . 117.64(16) ?
C7 C12 C11 . . 119.29(17) ?
N3 C13 S1 . . 179.13(19) ?

loop_
_geom_bond_atom_site_label_1
_geom_bond_atom_site_label_2
_geom_bond_site_symmetry_2
_geom_bond_distance
_geom_bond_publ_flag
Co N3 . 2.0597(18) y
Co N3 3_556 2.0597(18) ?
Co N2 . 2.1642(15) y
Co N2 3_556 2.1642(15) ?
Co N1 . 2.1740(17) y
Co N1 3_556 2.1740(17) ?
N1 C1 . 1.328(3) ?
N1 C11 . 1.361(2) ?
N2 C10 . 1.332(3) ?
N2 C12 . 1.352(2) ?
N3 C13 . 1.152(3) ?
S1 C13 . 1.625(2) ?
C1 C2 . 1.389(3) ?
C1 H1A . 0.930 ?
C2 C3 . 1.359(3) ?
C2 H2A . 0.930 ?
C3 C4 . 1.411(3) ?
C3 H3A . 0.930 ?
C4 C11 . 1.399(3) ?
C4 C5 . 1.425(3) ?
C5 C6 . 1.353(3) ?
C5 H5A . 0.930 ?
C6 C7 . 1.431(3) ?
C6 H6A . 0.930 ?
C7 C8 . 1.405(3) ?
C7 C12 . 1.407(2) ?
C8 C9 . 1.358(3) ?
C8 H8A . 0.930 ?
C9 C10 . 1.397(3) ?
C9 H9A . 0.930 ?
C10 H10A . 0.930 ?
C11 C12 . 1.444(3) ?

loop_
_geom_torsion_atom_site_label_1
_geom_torsion_atom_site_label_2
_geom_torsion_atom_site_label_3
_geom_torsion_atom_site_label_4
_geom_torsion_site_symmetry_1
_geom_torsion
N3 Co N1 C1 . 178.6(3)
N3 Co N1 C1 3_556 -76.7(2)
N2 Co N1 C1 . -176.9(2)
N2 Co N1 C1 3_556 15.4(2)
N1 Co N1 C1 3_556 92.00(19)
N3 Co N1 C11 . -2.4(4)
N3 Co N1 C11 3_556 102.29(14)
N2 Co N1 C11 . 2.13(13)
N2 Co N1 C11 3_556 -165.53(14)
N1 Co N1 C11 3_556 -88.97(14)
N3 Co N2 C10 . -0.02(18)
N3 Co N2 C10 3_556 94.66(18)
N2 Co N2 C10 3_556 -133.09(17)
N1 Co N2 C10 . -179.14(18)
N1 Co N2 C10 3_556 -88.64(17)
N3 Co N2 C12 . 176.34(13)
N3 Co N2 C12 3_556 -88.98(14)
N2 Co N2 C12 3_556 43.27(12)
N1 Co N2 C12 . -2.77(13)
N1 Co N2 C12 3_556 87.73(13)
N3 Co N3 C13 3_556 -92.8(6)
N2 Co N3 C13 . 7.0(6)
N2 Co N3 C13 3_556 174.3(6)
N1 Co N3 C13 . 11.4(8)
N1 Co N3 C13 3_556 98.2(6)
C11 N1 C1 C2 . 1.3(4)
Co N1 C1 C2 . -179.7(2)
N1 C1 C2 C3 . 0.4(4)
C1 C2 C3 C4 . -1.6(5)
C2 C3 C4 C11 . 1.2(4)
C2 C3 C4 C5 . 179.9(3)
C11 C4 C5 C6 . -1.0(3)
C3 C4 C5 C6 . -179.7(3)
C4 C5 C6 C7 . -0.7(4)
C5 C6 C7 C8 . -179.1(2)
C5 C6 C7 C12 . 1.3(3)
C12 C7 C8 C9 . 0.2(3)
C6 C7 C8 C9 . -179.5(2)
C7 C8 C9 C10 . -0.7(3)
C12 N2 C10 C9 . -0.3(3)
Co N2 C10 C9 . 175.92(16)
C8 C9 C10 N2 . 0.8(3)
C1 N1 C11 C4 . -1.7(3)
Co N1 C11 C4 . 179.14(15)
C1 N1 C11 C12 . 177.88(18)
Co N1 C11 C12 . -1.3(2)
C3 C4 C11 N1 . 0.5(3)
C5 C4 C11 N1 . -178.27(19)
C3 C4 C11 C12 . -179.1(2)
C5 C4 C11 C12 . 2.2(3)
C10 N2 C12 C7 . -0.2(3)
Co N2 C12 C7 . -176.93(14)
C10 N2 C12 C11 . 179.81(17)
Co N2 C12 C11 . 3.1(2)
C8 C7 C12 N2 . 0.3(3)
C6 C7 C12 N2 . 179.92(18)
C8 C7 C12 C11 . -179.73(18)
C6 C7 C12 C11 . -0.1(3)
N1 C11 C12 N2 . -1.2(2)
C4 C11 C12 N2 . 178.39(17)
N1 C11 C12 C7 . 178.79(17)
C4 C11 C12 C7 . -1.6(3)
